data_2203794
loop_
_publ_author_name
'Dmitry V. Albov'
'Victor B. Rybakov'
'Eugene V. Babaev'
'Leonid A. Aslanov'

_publ_section_title 2-(4-Chlorophenacyloxy)-4-methyl-6,7,8,9-tetrahydro-5<i>H</i>-cyclohepta[<i>b</i>]pyridine
_journal_issue 6
_journal_name_full 'Acta Crystallographica Section E'
_journal_page_first o1098
_journal_page_last o1099
_journal_paper_doi 10.1107/S1600536804012450
_journal_volume 60
_journal_year 2004
_chemical_formula_iupac 'C19 H20 Cl N O2'
_chemical_formula_moiety 'C19 H20 Cl N O2'
_chemical_formula_sum 'C19 H20 Cl N O2'
_chemical_formula_weight 329.81
_chemical_melting_point 466
_chemical_name_systematic
;
2-(4-chlorophenacyl)oxy-4-methyl-6,7,8,9-tetrahydro-5H-cyclohepta[b]pyridine
;
_space_group_IT_number 2
_symmetry_cell_setting triclinic
_symmetry_space_group_name_Hall '-P 1'
_symmetry_space_group_name_H-M 'P -1'
_atom_sites_solution_hydrogens geom
_atom_sites_solution_primary direct
_atom_sites_solution_secondary difmap
_audit_creation_method SHELXL-97
_cell_angle_alpha 94.390(10)
_cell_angle_beta 98.02(2)
_cell_angle_gamma 94.56(2)
_cell_formula_units_Z 2
_cell_length_a 6.2691(16)
_cell_length_b 9.2424(10)
_cell_length_c 14.926(3)
_cell_measurement_reflns_used 25
_cell_measurement_temperature 293(2)
_cell_measurement_theta_max 35
_cell_measurement_theta_min 32
_cell_volume 850.3(3)
_computing_cell_refinement 'CAD-4 EXPRESS'
_computing_data_collection 'CAD-4 EXPRESS (Enraf--Nonius, 1994)'
_computing_data_reduction 'XCAD4 (Harms & Wocadlo, 1995)'
_computing_molecular_graphics 'ORTEP-3 for Windows (Farrugia, 1997)'
_computing_publication_material 'WinGX (Farrugia, 1999)'
_computing_structure_refinement 'SHELXL97 (Sheldrick, 1997b)'
_computing_structure_solution 'SHELXS97 (Sheldrick, 1997a)'
_diffrn_ambient_temperature 293(2)
_diffrn_measured_fraction_theta_full 0.973
_diffrn_measured_fraction_theta_max 0.973
_diffrn_measurement_device \k--geometry
_diffrn_measurement_device_type 'Enraf--Nonius CAD-4'
_diffrn_measurement_method 'non-profiled \w'
_diffrn_radiation_monochromator graphite
_diffrn_radiation_source 'fine--focus sealed tube'
_diffrn_radiation_type CuK\a
_diffrn_radiation_wavelength 1.54180
_diffrn_reflns_av_R_equivalents 0.000
_diffrn_reflns_av_sigmaI/netI 0.0209
_diffrn_reflns_limit_h_max 7
_diffrn_reflns_limit_h_min -7
_diffrn_reflns_limit_k_max 11
_diffrn_reflns_limit_k_min -11
_diffrn_reflns_limit_l_max 18
_diffrn_reflns_limit_l_min 0
_diffrn_reflns_number 3409
_diffrn_reflns_theta_full 74.91
_diffrn_reflns_theta_max 74.91
_diffrn_reflns_theta_min 3.00
_diffrn_standards_decay_% 2
_diffrn_standards_interval_count 200
_diffrn_standards_interval_time 60
_diffrn_standards_number 1
_exptl_absorpt_coefficient_mu 2.056
_exptl_absorpt_correction_type none
_exptl_crystal_colour colourless
_exptl_crystal_density_diffrn 1.288
_exptl_crystal_density_method 'not measured'
_exptl_crystal_description prism
_exptl_crystal_F_000 348
_exptl_crystal_size_max 0.25
_exptl_crystal_size_mid 0.23
_exptl_crystal_size_min 0.21
_refine_diff_density_max 0.163
_refine_diff_density_min -0.152
_refine_ls_extinction_method none
_refine_ls_goodness_of_fit_ref 0.952
_refine_ls_hydrogen_treatment constr
_refine_ls_matrix_type full
_refine_ls_number_parameters 209
_refine_ls_number_reflns 3409
_refine_ls_number_restraints 0
_refine_ls_restrained_S_all 0.952
_refine_ls_R_factor_all 0.0676
_refine_ls_R_factor_gt 0.0496
_refine_ls_shift/su_max 0.001
_refine_ls_shift/su_mean 0.000
_refine_ls_structure_factor_coef Fsqd
_refine_ls_weighting_details 'calc w = 1/[\s^2^(Fo^2^)+(0.1026P)^2^] where P = (Fo^2^+2Fc^2^)/3'
_refine_ls_weighting_scheme calc
_refine_ls_wR_factor_gt 0.1291
_refine_ls_wR_factor_ref 0.1436
_reflns_number_gt 2390
_reflns_number_total 3409
_reflns_threshold_expression I>2\s(I)
_cod_data_source_file na6333.cif
_cod_data_source_block 2
_cod_original_formula_sum 'C19 H20 Cl1 N1 O2'
_cod_database_code 2203794

loop_
_symmetry_equiv_pos_as_xyz
'x, y, z'
'-x, -y, -z'

loop_
_atom_site_label
_atom_site_fract_x
_atom_site_fract_y
_atom_site_fract_z
_atom_site_U_iso_or_equiv
_atom_site_adp_type
_atom_site_calc_flag
_atom_site_refinement_flags
_atom_site_occupancy
_atom_site_type_symbol
Cl1 0.26276(13) 0.68708(10) 1.03550(4) 0.1341(3) Uani d . 1 Cl
N1 0.8708(2) 0.28776(18) 0.67027(9) 0.0780(4) Uani d . 1 N
C2 0.8640(3) 0.3342(2) 0.58988(11) 0.0693(4) Uani d . 1 C
O2 0.71771(19) 0.43019(15) 0.56459(7) 0.0758(3) Uani d . 1 O
C3 0.9974(3) 0.29254(19) 0.52746(10) 0.0689(4) Uani d . 1 C
H3 0.9862 0.3301 0.4711 0.083 Uiso calc R 1 H
C4 1.1437(3) 0.1968(2) 0.54966(11) 0.0776(5) Uani d . 1 C
C5 1.1857(2) 0.17016(15) 0.64165(9) 0.0521(3) Uani d . 1 C
C6 1.3717(2) 0.08038(17) 0.67629(11) 0.0617(4) Uani d . 1 C
H6A 1.4620 0.1359 0.7275 0.074 Uiso calc R 1 H
H6B 1.4601 0.0649 0.6286 0.074 Uiso calc R 1 H
C7 1.2933(3) -0.07083(18) 0.70624(12) 0.0695(4) Uani d . 1 C
H7A 1.1744 -0.1148 0.6613 0.083 Uiso calc R 1 H
H7B 1.4103 -0.1334 0.7061 0.083 Uiso calc R 1 H
C8 1.2189(3) -0.0669(2) 0.80008(12) 0.0696(4) Uani d . 1 C
H8A 1.1824 -0.1664 0.8131 0.084 Uiso calc R 1 H
H8B 1.3398 -0.0265 0.8451 0.084 Uiso calc R 1 H
C9 1.0281(3) 0.01906(18) 0.81154(11) 0.0675(4) Uani d . 1 C
H9A 0.9913 0.0093 0.8719 0.081 Uiso calc R 1 H
H9B 0.9051 -0.0233 0.7682 0.081 Uiso calc R 1 H
C10 1.0655(2) 0.18374(16) 0.79847(9) 0.0590(3) Uani d . 1 C
H10A 0.9599 0.2346 0.8272 0.071 Uiso calc R 1 H
H10B 1.2076 0.2202 0.8302 0.071 Uiso calc R 1 H
C11 1.0509(2) 0.22179(17) 0.70138(10) 0.0586(3) Uani d . 1 C
C12 1.2884(4) 0.1475(3) 0.48177(13) 0.0925(6) Uani d . 1 C
H12A 1.2639 0.2002 0.4289 0.139 Uiso calc R 1 H
H12B 1.2556 0.0450 0.4646 0.139 Uiso calc R 1 H
H12C 1.4371 0.1660 0.5089 0.139 Uiso calc R 1 H
C13 0.5801(3) 0.4687(2) 0.62920(11) 0.0777(5) Uani d . 1 C
H13A 0.5232 0.3810 0.6527 0.093 Uiso calc R 1 H
H13B 0.4588 0.5142 0.5991 0.093 Uiso calc R 1 H
C14 0.6963(3) 0.5719(2) 0.70745(11) 0.0719(4) Uani d . 1 C
O14 0.8741(2) 0.63404(17) 0.70412(9) 0.0901(4) Uani d . 1 O
C15 0.5826(3) 0.5960(2) 0.78816(11) 0.0713(4) Uani d . 1 C
C16 0.6920(3) 0.6843(2) 0.86318(12) 0.0865(5) Uani d . 1 C
H16 0.8328 0.7241 0.8625 0.104 Uiso calc R 1 H
C17 0.5915(5) 0.7125(3) 0.93833(15) 0.1089(8) Uani d . 1 C
H17 0.6630 0.7737 0.9876 0.131 Uiso calc R 1 H
C18 0.3885(5) 0.6512(3) 0.94061(15) 0.1043(7) Uani d . 1 C
C19 0.2739(4) 0.5622(3) 0.86688(17) 0.1092(8) Uani d . 1 C
H19 0.1346 0.5209 0.8686 0.131 Uiso calc R 1 H
C20 0.3751(3) 0.5376(3) 0.79105(14) 0.0876(6) Uani d . 1 C
H20 0.3008 0.4800 0.7408 0.105 Uiso calc R 1 H

loop_
_atom_site_aniso_label
_atom_site_aniso_U_11
_atom_site_aniso_U_22
_atom_site_aniso_U_33
_atom_site_aniso_U_12
_atom_site_aniso_U_13
_atom_site_aniso_U_23
Cl1 0.1517(6) 0.1734(8) 0.0945(4) 0.0521(5) 0.0558(4) 0.0147(4)
N1 0.0744(8) 0.1052(12) 0.0625(8) 0.0295(8) 0.0167(6) 0.0247(7)
C2 0.0707(9) 0.0841(11) 0.0544(8) 0.0121(8) 0.0079(6) 0.0116(7)
O2 0.0758(7) 0.0988(9) 0.0525(6) 0.0171(6) 0.0019(5) 0.0101(5)
C3 0.0738(9) 0.0792(11) 0.0524(8) -0.0023(8) 0.0085(7) 0.0087(7)
C4 0.0844(11) 0.0943(13) 0.0597(9) 0.0157(10) 0.0223(8) 0.0137(8)
C5 0.0503(6) 0.0516(7) 0.0525(7) -0.0021(5) 0.0083(5) -0.0011(5)
C6 0.0618(8) 0.0565(8) 0.0669(8) 0.0048(6) 0.0121(6) 0.0009(6)
C7 0.0689(9) 0.0644(10) 0.0759(10) 0.0094(7) 0.0108(7) 0.0076(7)
C8 0.0679(9) 0.0687(10) 0.0696(9) 0.0018(7) 0.0060(7) 0.0017(7)
C9 0.0737(9) 0.0633(9) 0.0649(9) 0.0044(7) 0.0088(7) 0.0054(7)
C10 0.0616(8) 0.0608(9) 0.0548(7) 0.0022(6) 0.0107(6) 0.0065(6)
C11 0.0605(7) 0.0664(9) 0.0517(7) 0.0109(6) 0.0135(6) 0.0081(6)
C12 0.1059(14) 0.1028(15) 0.0760(11) 0.0126(12) 0.0391(10) 0.0029(10)
C13 0.0697(9) 0.1029(14) 0.0614(9) 0.0246(9) 0.0024(7) 0.0082(8)
C14 0.0730(10) 0.0844(12) 0.0596(8) 0.0151(9) 0.0048(7) 0.0147(8)
O14 0.0778(8) 0.1118(11) 0.0774(8) -0.0061(7) 0.0098(6) 0.0067(7)
C15 0.0707(9) 0.0846(11) 0.0603(8) 0.0233(8) 0.0002(7) 0.0181(8)
C16 0.0863(12) 0.1071(15) 0.0631(10) 0.0084(11) 0.0028(8) 0.0036(9)
C17 0.1220(18) 0.141(2) 0.0705(12) 0.0435(16) 0.0198(12) 0.0075(12)
C18 0.1201(17) 0.134(2) 0.0743(12) 0.0504(16) 0.0391(12) 0.0222(12)
C19 0.1026(15) 0.146(2) 0.0897(14) 0.0386(15) 0.0342(12) 0.0169(14)
C20 0.0716(10) 0.1178(17) 0.0737(11) 0.0182(10) 0.0078(8) 0.0059(10)

loop_
_atom_type_symbol
_atom_type_description
_atom_type_scat_dispersion_real
_atom_type_scat_dispersion_imag
_atom_type_scat_source
C C 0.0181 0.0091 'International Tables Vol C Tables 4.2.6.8 and 6.1.1.4'
H H 0.0000 0.0000 'International Tables Vol C Tables 4.2.6.8 and 6.1.1.4'
Cl Cl 0.3639 0.7018 'International Tables Vol C Tables 4.2.6.8 and 6.1.1.4'
N N 0.0311 0.0180 'International Tables Vol C Tables 4.2.6.8 and 6.1.1.4'
O O 0.0492 0.0322 'International Tables Vol C Tables 4.2.6.8 and 6.1.1.4'

loop_
_geom_angle_atom_site_label_1
_geom_angle_atom_site_label_2
_geom_angle_atom_site_label_3
_geom_angle
_geom_angle_publ_flag
C2 N1 C11 116.25(14) y
N1 C2 O2 118.48(15) y
N1 C2 C3 124.24(16) y
O2 C2 C3 117.28(14) y
C2 O2 C13 116.07(13) y
C4 C3 C2 119.13(15) y
C4 C3 H3 120.4 n
C2 C3 H3 120.4 n
C3 C4 C5 117.02(15) y
C3 C4 C12 120.04(16) y
C5 C4 C12 121.64(16) y
C11 C5 C4 119.09(14) y
C11 C5 C6 119.80(13) y
C4 C5 C6 121.06(13) y
C5 C6 C7 113.56(12) y
C5 C6 H6A 108.9 n
C7 C6 H6A 108.9 n
C5 C6 H6B 108.9 n
C7 C6 H6B 108.9 n
H6A C6 H6B 107.7 n
C8 C7 C6 115.37(14) y
C8 C7 H7A 108.4 n
C6 C7 H7A 108.4 n
C8 C7 H7B 108.4 n
C6 C7 H7B 108.4 n
H7A C7 H7B 107.5 n
C9 C8 C7 116.06(14) y
C9 C8 H8A 108.3 n
C7 C8 H8A 108.3 n
C9 C8 H8B 108.3 n
C7 C8 H8B 108.3 n
H8A C8 H8B 107.4 n
C8 C9 C10 114.70(14) y
C8 C9 H9A 108.6 n
C10 C9 H9A 108.6 n
C8 C9 H9B 108.6 n
C10 C9 H9B 108.6 n
H9A C9 H9B 107.6 n
C11 C10 C9 115.80(13) y
C11 C10 H10A 108.3 n
C9 C10 H10A 108.3 n
C11 C10 H10B 108.3 n
C9 C10 H10B 108.3 n
H10A C10 H10B 107.4 n
N1 C11 C5 120.78(13) y
N1 C11 C10 115.02(12) y
C5 C11 C10 123.12(13) y
C4 C12 H12A 109.5 n
C4 C12 H12B 109.5 n
H12A C12 H12B 109.5 n
C4 C12 H12C 109.5 n
H12A C12 H12C 109.5 n
H12B C12 H12C 109.5 n
O2 C13 C14 112.46(15) y
O2 C13 H13A 109.1 n
C14 C13 H13A 109.1 n
O2 C13 H13B 109.1 n
C14 C13 H13B 109.1 n
H13A C13 H13B 107.8 n
O14 C14 C15 121.64(17) y
O14 C14 C13 121.29(16) y
C15 C14 C13 117.06(15) y
C20 C15 C16 118.90(18) n
C20 C15 C14 123.11(17) n
C16 C15 C14 117.97(17) n
C17 C16 C15 120.0(2) n
C17 C16 H16 120.0 n
C15 C16 H16 120.0 n
C18 C17 C16 120.2(2) n
C18 C17 H17 119.9 n
C16 C17 H17 119.9 n
C17 C18 C19 121.5(2) n
C17 C18 Cl1 120.0(2) n
C19 C18 Cl1 118.5(2) n
C20 C19 C18 117.7(2) n
C20 C19 H19 121.1 n
C18 C19 H19 121.1 n
C15 C20 C19 121.7(2) n
C15 C20 H20 119.1 n
C19 C20 H20 119.1 n

loop_
_geom_bond_atom_site_label_1
_geom_bond_atom_site_label_2
_geom_bond_distance
_geom_bond_publ_flag
Cl1 C18 1.737(2) y
N1 C2 1.301(2) y
N1 C11 1.3671(19) y
C2 O2 1.362(2) y
C2 C3 1.389(2) y
O2 C13 1.425(2) y
C3 C4 1.350(2) y
C3 H3 0.9300 n
C4 C5 1.406(2) y
C4 C12 1.520(2) y
C5 C11 1.3948(19) y
C5 C6 1.539(2) y
C6 C7 1.563(2) y
C6 H6A 0.9700 n
C6 H6B 0.9700 n
C7 C8 1.536(2) y
C7 H7A 0.9700 n
C7 H7B 0.9700 n
C8 C9 1.509(2) y
C8 H8A 0.9700 n
C8 H8B 0.9700 n
C9 C10 1.553(2) y
C9 H9A 0.9700 n
C9 H9B 0.9700 n
C10 C11 1.5094(19) y
C10 H10A 0.9700 n
C10 H10B 0.9700 n
C12 H12A 0.9600 n
C12 H12B 0.9600 n
C12 H12C 0.9600 n
C13 C14 1.512(3) y
C13 H13A 0.9700 n
C13 H13B 0.9700 n
C14 O14 1.222(2) y
C14 C15 1.494(2) y
C15 C20 1.376(3) y
C15 C16 1.395(3) y
C16 C17 1.379(3) y
C16 H16 0.9300 n
C17 C18 1.357(4) y
C17 H17 0.9300 n
C18 C19 1.397(4) y
C19 C20 1.385(3) y
C19 H19 0.9300 n
C20 H20 0.9300 n

loop_
_cod_related_entry_id
_cod_related_entry_database
_cod_related_entry_code
1 ChemSpider 21130756
